data_4502513
loop_
_publ_author_name
'Bai, Hong-Ye'
'Ma, Jian-Fang'
'Yang, Jin'
'Liu, Ying-Ying'
Hua-Wu,
'Ma, Ji-Cheng'

_publ_section_title
;
 Effect of Anions on the Self-Assembly of Cd(II)-Containing Coordination
 Polymers Based on a Novel Flexible Tetrakis(imidazole) Ligand
;
_journal_issue 2
_journal_name_full 'Crystal Growth &amp; Design'
_journal_page_first 995
_journal_paper_doi 10.1021/cg901332m
_journal_volume 10
_journal_year 2010
_chemical_formula_moiety 'C17 H24 Cd N8 O2, 2(N O3)'
_chemical_formula_sum 'C17 H24 Cd N10 O8'
_chemical_formula_weight 608.86
_chemical_name_systematic
;
 ?
;
_space_group_IT_number 14
_symmetry_cell_setting monoclinic
_symmetry_space_group_name_Hall '-P 2ybc'
_symmetry_space_group_name_H-M 'P 1 21/c 1'
_atom_sites_solution_hydrogens geom
_atom_sites_solution_primary direct
_atom_sites_solution_secondary difmap
_audit_creation_method SHELXL-97
_cell_angle_alpha 90.00
_cell_angle_beta 104.782(5)
_cell_angle_gamma 90.00
_cell_formula_units_Z 4
_cell_length_a 12.5080(6)
_cell_length_b 12.7540(7)
_cell_length_c 15.2650(7)
_cell_measurement_reflns_used 10159
_cell_measurement_temperature 293(2)
_cell_measurement_theta_max 29.2
_cell_measurement_theta_min 4.2
_cell_volume 2354.6(2)
_computing_cell_refinement CrysAlis
_computing_data_collection 'CrysAlis (Oxford Diffraction, 2006)'
_computing_data_reduction CrysAlis
_computing_structure_refinement 'SHELXL-97 (Sheldrick, 1997)'
_computing_structure_solution 'SHELXS-97 (Sheldrick, 1997)'
_diffrn_ambient_temperature 293(2)
_diffrn_detector_area_resol_mean 10.0
_diffrn_measured_fraction_theta_full 0.994
_diffrn_measured_fraction_theta_max 0.844
_diffrn_measurement_device_type 'Oxford Diffraction Gemini R Ultra'
_diffrn_measurement_method '\w scan'
_diffrn_radiation_monochromator graphite
_diffrn_radiation_source 'fine-focus sealed tube'
_diffrn_radiation_type MoK\a
_diffrn_radiation_wavelength 0.71073
_diffrn_reflns_av_R_equivalents 0.0437
_diffrn_reflns_av_sigmaI/netI 0.0841
_diffrn_reflns_limit_h_max 17
_diffrn_reflns_limit_h_min -16
_diffrn_reflns_limit_k_max 12
_diffrn_reflns_limit_k_min -17
_diffrn_reflns_limit_l_max 20
_diffrn_reflns_limit_l_min -21
_diffrn_reflns_number 11847
_diffrn_reflns_theta_full 25.00
_diffrn_reflns_theta_max 29.34
_diffrn_reflns_theta_min 4.22
_exptl_absorpt_coefficient_mu 0.993
_exptl_absorpt_correction_T_max 0.847
_exptl_absorpt_correction_T_min 0.772
_exptl_absorpt_correction_type multi-scan
_exptl_absorpt_process_details
;
CrysAlis (Oxford Diffraction, 2006)
;
_exptl_crystal_colour colorless
_exptl_crystal_density_diffrn 1.718
_exptl_crystal_density_method 'not measured'
_exptl_crystal_description block
_exptl_crystal_F_000 1232
_exptl_crystal_size_max 0.26
_exptl_crystal_size_mid 0.18
_exptl_crystal_size_min 0.17
_refine_diff_density_max 0.474
_refine_diff_density_min -0.378
_refine_diff_density_rms 0.087
_refine_ls_extinction_method none
_refine_ls_goodness_of_fit_ref 0.854
_refine_ls_hydrogen_treatment mixed
_refine_ls_matrix_type full
_refine_ls_number_parameters 337
_refine_ls_number_reflns 5468
_refine_ls_number_restraints 6
_refine_ls_restrained_S_all 0.853
_refine_ls_R_factor_all 0.0707
_refine_ls_R_factor_gt 0.0359
_refine_ls_shift/su_max 0.000
_refine_ls_shift/su_mean 0.000
_refine_ls_structure_factor_coef Fsqd
_refine_ls_weighting_details 'calc w=1/[\s^2^(Fo^2^)+(0.0246P)^2^+0.0000P] where P=(Fo^2^+2Fc^2^)/3'
_refine_ls_weighting_scheme calc
_refine_ls_wR_factor_gt 0.0598
_refine_ls_wR_factor_ref 0.0651
_reflns_number_gt 3500
_reflns_number_total 5468
_reflns_threshold_expression >2sigma(I)
_cod_data_source_file cg901332m_si_002.cif
_cod_data_source_block Compound-2
_cod_original_sg_symbol_Hall '-P 2ybc '
_cod_original_sg_symbol_H-M 'P 21/c'
_cod_database_code 4502513

loop_
_symmetry_equiv_pos_as_xyz
'x, y, z'
'-x, y+1/2, -z+1/2'
'-x, -y, -z'
'x, -y-1/2, z-1/2'

loop_
_atom_site_label
_atom_site_type_symbol
_atom_site_fract_x
_atom_site_fract_y
_atom_site_fract_z
_atom_site_U_iso_or_equiv
_atom_site_adp_type
_atom_site_occupancy
_atom_site_symmetry_multiplicity
_atom_site_calc_flag
_atom_site_refinement_flags
Cd1 Cd 0.226580(17) 0.225595(18) 0.082023(14) 0.02406(7) Uani 1 1 d .
C1 C 0.5084(2) 0.7516(2) -0.17009(19) 0.0273(7) Uani 1 1 d .
H1 H 0.5208 0.6857 -0.1917 0.033 Uiso 1 1 calc R
C2 C 0.5335(3) 0.9045(3) -0.1125(3) 0.0501(10) Uani 1 1 d .
H2 H 0.5678 0.9655 -0.0858 0.060 Uiso 1 1 calc R
C3 C 0.4228(3) 0.8882(3) -0.1376(3) 0.0447(9) Uani 1 1 d .
H3 H 0.3681 0.9348 -0.1313 0.054 Uiso 1 1 calc R
C4 C 0.3039(2) 0.7346(2) -0.21321(19) 0.0261(7) Uani 1 1 d .
H4A H 0.3152 0.6889 -0.2609 0.031 Uiso 1 1 calc R
H4B H 0.2482 0.7857 -0.2412 0.031 Uiso 1 1 calc R
C5 C 0.2311(2) 0.7417(2) -0.07336(18) 0.0242(7) Uani 1 1 d .
H5A H 0.2934 0.7409 -0.0203 0.029 Uiso 1 1 calc R
H5B H 0.2241 0.8127 -0.0971 0.029 Uiso 1 1 calc R
C6 C 0.0326(2) 0.7645(2) -0.07653(18) 0.0233(6) Uani 1 1 d .
H6 H 0.0201 0.8179 -0.1194 0.028 Uiso 1 1 calc R
C7 C 0.1150(2) 0.6425(3) 0.0170(2) 0.0298(7) Uani 1 1 d .
H7 H 0.1677 0.5968 0.0505 0.036 Uiso 1 1 calc R
C8 C 0.0080(3) 0.6500(3) 0.0189(2) 0.0316(8) Uani 1 1 d .
H8 H -0.0257 0.6090 0.0547 0.038 Uiso 1 1 calc R
C9 C 0.1444(3) 0.5280(3) -0.4249(2) 0.0405(9) Uani 1 1 d .
H9 H 0.1328 0.5347 -0.4873 0.049 Uiso 1 1 calc R
C10 C 0.1292(3) 0.6045(3) -0.3691(2) 0.0424(9) Uani 1 1 d .
H10 H 0.1052 0.6724 -0.3855 0.051 Uiso 1 1 calc R
C11 C 0.1841(3) 0.4635(3) -0.2924(2) 0.0311(8) Uani 1 1 d .
H11 H 0.2048 0.4170 -0.2441 0.037 Uiso 1 1 calc R
C12 C 0.1486(2) 0.6177(2) -0.20021(19) 0.0268(7) Uani 1 1 d .
H12A H 0.1241 0.5678 -0.1615 0.032 Uiso 1 1 calc R
H12B H 0.0929 0.6722 -0.2160 0.032 Uiso 1 1 calc R
C13 C 0.2580(2) 0.6677(2) -0.14597(19) 0.0230(6) Uani 1 1 d .
C14 C 0.3476(2) 0.5861(2) -0.1044(2) 0.0286(7) Uani 1 1 d .
H14A H 0.3548 0.5385 -0.1521 0.034 Uiso 1 1 calc R
H14B H 0.4176 0.6226 -0.0836 0.034 Uiso 1 1 calc R
C15 C 0.2758(2) 0.4324(3) -0.0321(2) 0.0318(8) Uani 1 1 d .
H15 H 0.2398 0.3991 -0.0858 0.038 Uiso 1 1 calc R
C16 C 0.3400(3) 0.4676(3) 0.1081(2) 0.0347(8) Uani 1 1 d .
H16 H 0.3561 0.4629 0.1710 0.042 Uiso 1 1 calc R
C17 C 0.3721(3) 0.5463(3) 0.0618(2) 0.0371(8) Uani 1 1 d .
H17 H 0.4145 0.6043 0.0859 0.045 Uiso 1 1 calc R
N1 N 0.5876(2) 0.8173(2) -0.13261(18) 0.0340(6) Uani 1 1 d .
N2 N 0.40745(18) 0.7902(2) -0.17368(16) 0.0269(6) Uani 1 1 d .
N3 N -0.04379(18) 0.7266(2) -0.03925(15) 0.0258(5) Uani 1 1 d .
N4 N 0.13054(17) 0.7161(2) -0.04481(14) 0.0221(5) Uani 1 1 d .
N5 N 0.1793(2) 0.4387(2) -0.37665(16) 0.0286(6) Uani 1 1 d .
N6 N 0.15564(18) 0.5637(2) -0.28370(16) 0.0252(6) Uani 1 1 d .
N7 N 0.2796(2) 0.3949(2) 0.04862(17) 0.0308(6) Uani 1 1 d .
N8 N 0.32943(19) 0.5235(2) -0.02889(16) 0.0272(6) Uani 1 1 d .
N9 N 0.4823(3) 0.3032(3) 0.38311(19) 0.0431(8) Uani 1 1 d .
N10 N 0.8990(2) 0.0257(3) 0.2360(2) 0.0400(7) Uani 1 1 d .
O1 O 0.4152(2) 0.3659(2) 0.33571(19) 0.0606(8) Uani 1 1 d .
O2 O 0.4477(3) 0.2372(3) 0.4269(2) 0.0955(12) Uani 1 1 d .
O3 O 0.5808(2) 0.3080(2) 0.38540(17) 0.0650(8) Uani 1 1 d .
O4 O 0.9083(2) -0.0417(3) 0.2948(2) 0.0885(11) Uani 1 1 d .
O5 O 0.8464(3) 0.0095(2) 0.1578(2) 0.0799(10) Uani 1 1 d .
O6 O 0.9463(3) 0.1102(3) 0.25662(18) 0.0735(9) Uani 1 1 d .
O1W O 0.22277(19) 0.2818(2) 0.22804(15) 0.0428(6) Uani 1 1 d D
H1C H 0.2847(19) 0.297(3) 0.264(2) 0.064 Uiso 1 1 d D
H1D H 0.180(3) 0.334(2) 0.226(3) 0.064 Uiso 1 1 d D
O2W O 0.2319(2) 0.1770(2) -0.06333(16) 0.0547(7) Uani 1 1 d D
H2C H 0.202(3) 0.123(2) -0.087(3) 0.082 Uiso 1 1 d D
H2D H 0.294(2) 0.189(3) -0.075(3) 0.082 Uiso 1 1 d D

loop_
_atom_site_aniso_label
_atom_site_aniso_U_11
_atom_site_aniso_U_22
_atom_site_aniso_U_33
_atom_site_aniso_U_23
_atom_site_aniso_U_13
_atom_site_aniso_U_12
Cd1 0.02268(11) 0.02397(13) 0.02631(11) 0.00359(11) 0.00770(8) -0.00092(11)
C1 0.0238(15) 0.024(2) 0.0367(16) 0.0034(14) 0.0122(13) 0.0023(13)
C2 0.0337(19) 0.026(2) 0.091(3) -0.010(2) 0.015(2) -0.0069(16)
C3 0.0302(18) 0.027(2) 0.078(3) -0.0073(19) 0.0160(18) 0.0059(15)
C4 0.0227(14) 0.0245(18) 0.0316(15) 0.0016(14) 0.0076(12) -0.0012(14)
C5 0.0193(13) 0.0234(19) 0.0298(15) -0.0002(13) 0.0061(12) -0.0020(12)
C6 0.0252(14) 0.0210(17) 0.0229(13) 0.0021(13) 0.0049(12) 0.0027(13)
C7 0.0298(17) 0.029(2) 0.0308(16) 0.0089(15) 0.0075(14) 0.0089(14)
C8 0.0381(18) 0.027(2) 0.0323(17) 0.0076(15) 0.0132(15) -0.0025(15)
C9 0.059(2) 0.035(2) 0.0264(16) 0.0008(16) 0.0092(17) 0.0070(18)
C10 0.061(2) 0.027(2) 0.0331(18) 0.0034(16) 0.0003(18) 0.0132(18)
C11 0.0435(19) 0.0210(19) 0.0286(17) 0.0000(14) 0.0086(15) 0.0037(15)
C12 0.0246(15) 0.0258(19) 0.0313(16) -0.0047(14) 0.0095(14) -0.0006(13)
C13 0.0178(13) 0.0218(17) 0.0297(15) -0.0005(14) 0.0063(12) -0.0006(13)
C14 0.0254(15) 0.0230(19) 0.0397(17) 0.0085(15) 0.0124(14) 0.0015(14)
C15 0.0329(17) 0.025(2) 0.0372(18) 0.0025(15) 0.0091(15) -0.0024(15)
C16 0.0358(18) 0.032(2) 0.0341(17) 0.0072(16) 0.0046(15) 0.0029(16)
C17 0.0326(18) 0.029(2) 0.044(2) 0.0033(17) -0.0009(16) -0.0011(15)
N1 0.0237(13) 0.0264(16) 0.0535(17) -0.0002(14) 0.0125(13) -0.0030(12)
N2 0.0205(12) 0.0220(16) 0.0406(14) 0.0048(12) 0.0123(11) -0.0025(11)
N3 0.0222(12) 0.0274(14) 0.0285(12) -0.0004(13) 0.0078(10) -0.0011(12)
N4 0.0211(11) 0.0224(15) 0.0231(11) 0.0001(11) 0.0063(10) 0.0012(11)
N5 0.0326(14) 0.0267(17) 0.0261(13) -0.0018(12) 0.0066(12) 0.0023(12)
N6 0.0242(13) 0.0224(16) 0.0297(13) -0.0038(12) 0.0081(11) 0.0001(11)
N7 0.0340(14) 0.0255(16) 0.0321(14) 0.0052(12) 0.0072(12) -0.0005(12)
N8 0.0224(13) 0.0225(15) 0.0363(14) 0.0077(12) 0.0068(12) 0.0019(11)
N9 0.0434(18) 0.047(2) 0.0399(16) 0.0013(15) 0.0134(15) 0.0140(16)
N10 0.0350(16) 0.040(2) 0.0476(19) 0.0162(17) 0.0146(15) 0.0042(15)
O1 0.0500(15) 0.0417(18) 0.0779(18) 0.0011(15) -0.0060(15) 0.0103(13)
O2 0.092(2) 0.094(3) 0.124(3) 0.057(2) 0.070(2) 0.038(2)
O3 0.0407(15) 0.093(3) 0.0588(17) 0.0115(16) 0.0082(13) 0.0134(15)
O4 0.074(2) 0.088(3) 0.095(2) 0.050(2) 0.0044(18) -0.0191(18)
O5 0.118(3) 0.053(2) 0.0569(18) -0.0033(15) 0.0008(19) -0.0055(18)
O6 0.106(2) 0.059(2) 0.0545(17) 0.0019(15) 0.0193(17) -0.0259(19)
O1W 0.0458(14) 0.0478(17) 0.0345(12) -0.0100(13) 0.0097(11) 0.0009(13)
O2W 0.0582(17) 0.075(2) 0.0377(14) -0.0123(13) 0.0250(13) -0.0146(16)

loop_
_atom_type_symbol
_atom_type_description
_atom_type_scat_dispersion_real
_atom_type_scat_dispersion_imag
_atom_type_scat_source
C C 0.0033 0.0016 'International Tables Vol C Tables 4.2.6.8 and 6.1.1.4'
H H 0.0000 0.0000 'International Tables Vol C Tables 4.2.6.8 and 6.1.1.4'
N N 0.0061 0.0033 'International Tables Vol C Tables 4.2.6.8 and 6.1.1.4'
O O 0.0106 0.0060 'International Tables Vol C Tables 4.2.6.8 and 6.1.1.4'
Cd Cd -0.8075 1.2024 'International Tables Vol C Tables 4.2.6.8 and 6.1.1.4'

loop_
_geom_angle_atom_site_label_1
_geom_angle_atom_site_label_2
_geom_angle_atom_site_label_3
_geom_angle
_geom_angle_site_symmetry_1
_geom_angle_site_symmetry_3
N3 Cd1 N5 90.72(9) 3_565 4_566
N3 Cd1 N1 176.80(9) 3_565 3_665
N5 Cd1 N1 89.99(9) 4_566 3_665
N3 Cd1 O2W 93.92(9) 3_565 .
N5 Cd1 O2W 95.21(10) 4_566 .
N1 Cd1 O2W 89.13(10) 3_665 .
N3 Cd1 N7 90.58(9) 3_565 .
N5 Cd1 N7 176.75(8) 4_566 .
N1 Cd1 N7 88.55(9) 3_665 .
O2W Cd1 N7 87.68(10) . .
N3 Cd1 O1W 85.93(8) 3_565 .
N5 Cd1 O1W 87.09(9) 4_566 .
N1 Cd1 O1W 90.99(9) 3_665 .
O2W Cd1 O1W 177.70(10) . .
N7 Cd1 O1W 90.03(9) . .
N1 C1 N2 112.4(3) . .
N1 C1 H1 123.8 . .
N2 C1 H1 123.8 . .
C3 C2 N1 109.7(3) . .
C3 C2 H2 125.1 . .
N1 C2 H2 125.1 . .
C2 C3 N2 106.5(3) . .
C2 C3 H3 126.7 . .
N2 C3 H3 126.7 . .
N2 C4 C13 115.5(2) . .
N2 C4 H4A 108.4 . .
C13 C4 H4A 108.4 . .
N2 C4 H4B 108.4 . .
C13 C4 H4B 108.4 . .
H4A C4 H4B 107.5 . .
N4 C5 C13 115.7(2) . .
N4 C5 H5A 108.4 . .
C13 C5 H5A 108.4 . .
N4 C5 H5B 108.4 . .
C13 C5 H5B 108.4 . .
H5A C5 H5B 107.4 . .
N3 C6 N4 111.7(3) . .
N3 C6 H6 124.2 . .
N4 C6 H6 124.2 . .
C8 C7 N4 106.3(3) . .
C8 C7 H7 126.8 . .
N4 C7 H7 126.8 . .
C7 C8 N3 110.1(3) . .
C7 C8 H8 125.0 . .
N3 C8 H8 125.0 . .
C10 C9 N5 110.0(3) . .
C10 C9 H9 125.0 . .
N5 C9 H9 125.0 . .
C9 C10 N6 106.9(3) . .
C9 C10 H10 126.6 . .
N6 C10 H10 126.6 . .
N5 C11 N6 112.3(3) . .
N5 C11 H11 123.8 . .
N6 C11 H11 123.8 . .
N6 C12 C13 114.7(2) . .
N6 C12 H12A 108.6 . .
C13 C12 H12A 108.6 . .
N6 C12 H12B 108.6 . .
C13 C12 H12B 108.6 . .
H12A C12 H12B 107.6 . .
C14 C13 C12 113.2(3) . .
C14 C13 C4 106.9(2) . .
C12 C13 C4 107.4(2) . .
C14 C13 C5 112.5(2) . .
C12 C13 C5 108.0(2) . .
C4 C13 C5 108.7(2) . .
N8 C14 C13 116.6(2) . .
N8 C14 H14A 108.1 . .
C13 C14 H14A 108.1 . .
N8 C14 H14B 108.1 . .
C13 C14 H14B 108.1 . .
H14A C14 H14B 107.3 . .
N7 C15 N8 112.6(3) . .
N7 C15 H15 123.7 . .
N8 C15 H15 123.7 . .
C17 C16 N7 109.9(3) . .
C17 C16 H16 125.0 . .
N7 C16 H16 125.0 . .
C16 C17 N8 106.2(3) . .
C16 C17 H17 126.9 . .
N8 C17 H17 126.9 . .
C1 N1 C2 104.7(3) . .
C1 N1 Cd1 125.1(2) . 3_665
C2 N1 Cd1 128.6(2) . 3_665
C1 N2 C3 106.6(2) . .
C1 N2 C4 124.2(3) . .
C3 N2 C4 129.1(2) . .
C6 N3 C8 105.5(2) . .
C6 N3 Cd1 123.89(19) . 3_565
C8 N3 Cd1 130.3(2) . 3_565
C6 N4 C7 106.4(2) . .
C6 N4 C5 124.1(2) . .
C7 N4 C5 129.4(2) . .
C11 N5 C9 104.8(3) . .
C11 N5 Cd1 122.5(2) . 4_565
C9 N5 Cd1 132.7(2) . 4_565
C11 N6 C10 106.0(3) . .
C11 N6 C12 127.4(3) . .
C10 N6 C12 126.6(3) . .
C15 N7 C16 104.9(3) . .
C15 N7 Cd1 126.4(2) . .
C16 N7 Cd1 127.7(2) . .
C15 N8 C17 106.4(3) . .
C15 N8 C14 128.4(3) . .
C17 N8 C14 125.1(3) . .
O2 N9 O3 120.9(3) . .
O2 N9 O1 118.6(3) . .
O3 N9 O1 120.6(3) . .
O5 N10 O4 121.5(4) . .
O5 N10 O6 120.0(3) . .
O4 N10 O6 118.5(3) . .
Cd1 O1W H1C 116(3) . .
Cd1 O1W H1D 112(3) . .
H1C O1W H1D 108(3) . .
Cd1 O2W H2C 121(3) . .
Cd1 O2W H2D 114(3) . .
H2C O2W H2D 113(4) . .

loop_
_geom_bond_atom_site_label_1
_geom_bond_atom_site_label_2
_geom_bond_distance
_geom_bond_site_symmetry_2
Cd1 N3 2.294(2) 3_565
Cd1 N5 2.308(3) 4_566
Cd1 N1 2.320(2) 3_665
Cd1 O2W 2.321(2) .
Cd1 N7 2.353(3) .
Cd1 O1W 2.354(2) .
C1 N1 1.313(4) .
C1 N2 1.343(4) .
C1 H1 0.9300 .
C2 C3 1.356(4) .
C2 N1 1.377(4) .
C2 H2 0.9300 .
C3 N2 1.360(4) .
C3 H3 0.9300 .
C4 N2 1.465(3) .
C4 C13 1.553(4) .
C4 H4A 0.9700 .
C4 H4B 0.9700 .
C5 N4 1.470(3) .
C5 C13 1.557(4) .
C5 H5A 0.9700 .
C5 H5B 0.9700 .
C6 N3 1.321(3) .
C6 N4 1.347(3) .
C6 H6 0.9300 .
C7 C8 1.350(4) .
C7 N4 1.379(4) .
C7 H7 0.9300 .
C8 N3 1.367(4) .
C8 H8 0.9300 .
C9 C10 1.340(5) .
C9 N5 1.366(4) .
C9 H9 0.9300 .
C10 N6 1.364(4) .
C10 H10 0.9300 .
C11 N5 1.312(4) .
C11 N6 1.341(4) .
C11 H11 0.9300 .
C12 N6 1.471(4) .
C12 C13 1.545(4) .
C12 H12A 0.9700 .
C12 H12B 0.9700 .
C13 C14 1.542(4) .
C14 N8 1.467(4) .
C14 H14A 0.9700 .
C14 H14B 0.9700 .
C15 N7 1.312(4) .
C15 N8 1.337(4) .
C15 H15 0.9300 .
C16 C17 1.347(4) .
C16 N7 1.380(4) .
C16 H16 0.9300 .
C17 N8 1.381(4) .
C17 H17 0.9300 .
N1 Cd1 2.320(2) 3_665
N3 Cd1 2.294(2) 3_565
N5 Cd1 2.308(3) 4_565
N9 O2 1.221(4) .
N9 O3 1.225(4) .
N9 O1 1.248(3) .
N10 O5 1.225(4) .
N10 O4 1.227(4) .
N10 O6 1.231(4) .
O1W H1C 0.847(18) .
O1W H1D 0.846(18) .
O2W H2C 0.824(18) .
O2W H2D 0.852(18) .

loop_
_geom_hbond_atom_site_label_D
_geom_hbond_atom_site_label_H
_geom_hbond_atom_site_label_A
_geom_hbond_distance_DH
_geom_hbond_distance_HA
_geom_hbond_distance_DA
_geom_hbond_angle_DHA
_geom_hbond_site_symmetry_A
O1W H1C O1 0.847(18) 1.93(2) 2.761(3) 166(4) .
O1W H1D O4 0.846(18) 1.91(2) 2.754(4) 171(4) 2_655
O2W H2D O2 0.852(18) 2.14(2) 2.952(4) 160(4) 4_565
O2W H2D O1 0.852(18) 2.39(3) 3.120(4) 144(4) 4_565
O2W H2C O5 0.824(18) 2.01(2) 2.824(4) 168(4) 3_655

loop_
_geom_torsion_atom_site_label_1
_geom_torsion_atom_site_label_2
_geom_torsion_atom_site_label_3
_geom_torsion_atom_site_label_4
_geom_torsion
_geom_torsion_site_symmetry_1
_geom_torsion_site_symmetry_4
N1 C2 C3 N2 -0.1(4) . .
N4 C7 C8 N3 -0.4(4) . .
N5 C9 C10 N6 0.5(4) . .
N6 C12 C13 C14 -67.3(3) . .
N6 C12 C13 C4 50.3(3) . .
N6 C12 C13 C5 167.4(2) . .
N2 C4 C13 C14 -59.3(3) . .
N2 C4 C13 C12 179.0(2) . .
N2 C4 C13 C5 62.4(3) . .
N4 C5 C13 C14 -100.4(3) . .
N4 C5 C13 C12 25.3(3) . .
N4 C5 C13 C4 141.5(2) . .
C12 C13 C14 N8 -70.6(3) . .
C4 C13 C14 N8 171.4(2) . .
C5 C13 C14 N8 52.2(3) . .
N7 C16 C17 N8 1.0(4) . .
N2 C1 N1 C2 -1.2(4) . .
N2 C1 N1 Cd1 165.56(19) . 3_665
C3 C2 N1 C1 0.8(4) . .
C3 C2 N1 Cd1 -165.4(2) . 3_665
N1 C1 N2 C3 1.2(4) . .
N1 C1 N2 C4 179.0(3) . .
C2 C3 N2 C1 -0.6(4) . .
C2 C3 N2 C4 -178.3(3) . .
C13 C4 N2 C1 92.4(3) . .
C13 C4 N2 C3 -90.3(4) . .
N4 C6 N3 C8 -0.2(3) . .
N4 C6 N3 Cd1 -174.16(17) . 3_565
C7 C8 N3 C6 0.4(3) . .
C7 C8 N3 Cd1 173.8(2) . 3_565
N3 C6 N4 C7 0.0(3) . .
N3 C6 N4 C5 -179.7(2) . .
C8 C7 N4 C6 0.3(3) . .
C8 C7 N4 C5 179.9(3) . .
C13 C5 N4 C6 -99.3(3) . .
C13 C5 N4 C7 81.1(3) . .
N6 C11 N5 C9 -0.8(4) . .
N6 C11 N5 Cd1 178.39(18) . 4_565
C10 C9 N5 C11 0.2(4) . .
C10 C9 N5 Cd1 -178.9(2) . 4_565
N5 C11 N6 C10 1.1(4) . .
N5 C11 N6 C12 178.2(3) . .
C9 C10 N6 C11 -0.9(4) . .
C9 C10 N6 C12 -178.1(3) . .
C13 C12 N6 C11 87.8(4) . .
C13 C12 N6 C10 -95.6(3) . .
N8 C15 N7 C16 0.1(4) . .
N8 C15 N7 Cd1 -168.70(19) . .
C17 C16 N7 C15 -0.7(4) . .
C17 C16 N7 Cd1 167.9(2) . .
N3 Cd1 N7 C15 -78.2(3) 3_565 .
N5 Cd1 N7 C15 168.3(14) 4_566 .
N1 Cd1 N7 C15 104.9(3) 3_665 .
O2W Cd1 N7 C15 15.7(3) . .
O1W Cd1 N7 C15 -164.1(3) . .
N3 Cd1 N7 C16 115.5(3) 3_565 .
N5 Cd1 N7 C16 2.0(17) 4_566 .
N1 Cd1 N7 C16 -61.4(3) 3_665 .
O2W Cd1 N7 C16 -150.6(3) . .
O1W Cd1 N7 C16 29.6(3) . .
N7 C15 N8 C17 0.5(4) . .
N7 C15 N8 C14 176.8(3) . .
C16 C17 N8 C15 -0.9(3) . .
C16 C17 N8 C14 -177.4(3) . .
C13 C14 N8 C15 89.1(4) . .
C13 C14 N8 C17 -95.3(3) . .
